data_7110115
loop_
_publ_author_name
'Fa-Nian Shi'
'Filipe A. Almeida Paz'
'Paulo Ribeiro-Claro'
'Joao Rocha'

_publ_section_title
;
 Transposition of chirality from diphosphonate metal-organic framework
 precursors onto porous lanthanide pyrophosphates
;
_journal_name_full Chem.Commun.
_journal_page_first 11668
_journal_paper_doi 10.1039/c3cc46503a
_journal_volume 49
_journal_year 2013
_chemical_absolute_configuration unk
_chemical_formula_sum 'H2 O11.5 P3 Y2'
_chemical_formula_weight 456.75
_chemical_name_systematic
; 
 ? 
;
_space_group_IT_number 199
_symmetry_cell_setting cubic
_symmetry_space_group_name_Hall 'I 2b 2c 3'
_symmetry_space_group_name_H-M 'I 21 3'
_atom_sites_solution_primary direct
_atom_sites_solution_secondary difmap
_audit_creation_method SHELXL-97
_cell_angle_alpha 90.00
_cell_angle_beta 90.00
_cell_angle_gamma 90.00
_cell_formula_units_Z 8
_cell_length_a 13.3727(4)
_cell_length_b 13.3727(4)
_cell_length_c 13.3727(4)
_cell_measurement_reflns_used 695
_cell_measurement_temperature 180(2)
_cell_measurement_theta_max 21.25
_cell_measurement_theta_min 2.15
_cell_volume 2391.43(12)
_computing_cell_refinement 'Bruker SMART'
_computing_data_collection 'Bruker SMART'
_computing_data_reduction 'Bruker SAINT'
_computing_molecular_graphics 'Bruker SHELXTL'
_computing_publication_material 'Bruker SHELXTL'
_computing_structure_refinement 'SHELXL-97 (Sheldrick, 2008)'
_computing_structure_solution 'SHELXS-97 (Sheldrick, 2008)'
_diffrn_ambient_temperature 180(2)
_diffrn_measured_fraction_theta_full 0.978
_diffrn_measured_fraction_theta_max 0.978
_diffrn_measurement_device_type 'CCD area detector'
_diffrn_measurement_method 'phi and omega scans'
_diffrn_radiation_monochromator graphite
_diffrn_radiation_source 'fine-focus sealed tube'
_diffrn_radiation_type MoK\a
_diffrn_radiation_wavelength 0.71073
_diffrn_reflns_av_R_equivalents 0.0444
_diffrn_reflns_av_sigmaI/netI 0.0613
_diffrn_reflns_limit_h_max 13
_diffrn_reflns_limit_h_min -12
_diffrn_reflns_limit_k_max 8
_diffrn_reflns_limit_k_min -16
_diffrn_reflns_limit_l_max 8
_diffrn_reflns_limit_l_min -16
_diffrn_reflns_number 2755
_diffrn_reflns_theta_full 25.27
_diffrn_reflns_theta_max 25.27
_diffrn_reflns_theta_min 3.73
_exptl_absorpt_coefficient_mu 10.104
_exptl_absorpt_correction_T_max 0.3769
_exptl_absorpt_correction_T_min 0.2635
_exptl_absorpt_correction_type multi-scan
_exptl_absorpt_process_details Sadabs
_exptl_crystal_colour brown
_exptl_crystal_density_diffrn 2.537
_exptl_crystal_density_method 'not measured'
_exptl_crystal_description block
_exptl_crystal_F_000 1736
_exptl_crystal_size_max 0.18
_exptl_crystal_size_mid 0.14
_exptl_crystal_size_min 0.12
_refine_diff_density_max 1.027
_refine_diff_density_min -1.504
_refine_diff_density_rms 0.261
_refine_ls_abs_structure_details 'Flack H D (1983), Acta Cryst. A39, 876-881'
_refine_ls_abs_structure_Flack -0.04(4)
_refine_ls_extinction_method none
_refine_ls_goodness_of_fit_ref 1.119
_refine_ls_matrix_type full
_refine_ls_number_parameters 52
_refine_ls_number_reflns 722
_refine_ls_number_restraints 6
_refine_ls_restrained_S_all 1.127
_refine_ls_R_factor_all 0.1021
_refine_ls_R_factor_gt 0.0792
_refine_ls_shift/su_max 0.000
_refine_ls_shift/su_mean 0.000
_refine_ls_structure_factor_coef Fsqd
_refine_ls_weighting_details 'calc w=1/[\s^2^(Fo^2^)+(0.1400P)^2^+0.0000P] where P=(Fo^2^+2Fc^2^)/3'
_refine_ls_weighting_scheme calc
_refine_ls_wR_factor_gt 0.1941
_refine_ls_wR_factor_ref 0.2129
_reflns_number_gt 553
_reflns_number_total 722
_reflns_threshold_expression >2sigma(I)
_cod_data_source_file c3cc46503a.txt
_cod_data_source_block yp380
_cod_original_sg_symbol_H-M I2(1)3
_cod_original_formula_sum 'H2 O11.50 P3 Y2'
_cod_database_code 7110115

loop_
_symmetry_equiv_pos_as_xyz
'x, y, z'
'-x+1/2, -y, z+1/2'
'-x, y+1/2, -z+1/2'
'x+1/2, -y+1/2, -z'
'z, x, y'
'z+1/2, -x+1/2, -y'
'-z+1/2, -x, y+1/2'
'-z, x+1/2, -y+1/2'
'y, z, x'
'-y, z+1/2, -x+1/2'
'y+1/2, -z+1/2, -x'
'-y+1/2, -z, x+1/2'
'x+1/2, y+1/2, z+1/2'
'-x+1, -y+1/2, z+1'
'-x+1/2, y+1, -z+1'
'x+1, -y+1, -z+1/2'
'z+1/2, x+1/2, y+1/2'
'z+1, -x+1, -y+1/2'
'-z+1, -x+1/2, y+1'
'-z+1/2, x+1, -y+1'
'y+1/2, z+1/2, x+1/2'
'-y+1/2, z+1, -x+1'
'y+1, -z+1, -x+1/2'
'-y+1, -z+1/2, x+1'

loop_
_atom_site_label
_atom_site_type_symbol
_atom_site_fract_x
_atom_site_fract_y
_atom_site_fract_z
_atom_site_U_iso_or_equiv
_atom_site_adp_type
_atom_site_occupancy
_atom_site_symmetry_multiplicity
_atom_site_calc_flag
_atom_site_refinement_flags
Y1 Y 0.06375(10) 0.56375(10) 0.93625(10) 0.0349(7) Uani 1 3 d S
Y2 Y 0.21906(16) 0.71906(16) 0.78094(16) 0.0692(12) Uani 1 3 d S
P1 P 0.1437(3) 0.8021(3) 1.0237(3) 0.0473(12) Uani 1 1 d .
O1 O 0.1358(9) 0.7192(10) 0.9476(12) 0.068(4) Uani 1 1 d .
O2 O 0.1395(15) 0.7621(16) 1.1239(12) 0.104(6) Uani 1 1 d .
O3 O 0.1205(10) 0.4920(12) 1.0664(12) 0.074(4) Uani 1 1 d .
O4 O 0.2500 0.8543(13) 1.0000 0.075(5) Uani 1 2 d SU
O5 O 0.3169(7) 0.8169(7) 0.6831(7) 0.048(5) Uani 1 3 d S

loop_
_atom_site_aniso_label
_atom_site_aniso_U_11
_atom_site_aniso_U_22
_atom_site_aniso_U_33
_atom_site_aniso_U_23
_atom_site_aniso_U_13
_atom_site_aniso_U_12
Y1 0.0349(7) 0.0349(7) 0.0349(7) 0.0001(6) 0.0001(6) -0.0001(6)
Y2 0.0692(12) 0.0692(12) 0.0692(12) 0.0004(9) 0.0004(9) -0.0004(9)
P1 0.034(2) 0.043(2) 0.065(3) -0.011(2) -0.0154(18) 0.0091(19)
O1 0.038(6) 0.061(7) 0.104(10) -0.029(7) -0.018(6) -0.007(5)
O2 0.130(16) 0.115(14) 0.069(10) 0.014(10) 0.009(10) -0.020(13)
O3 0.079(9) 0.082(9) 0.063(8) 0.013(8) -0.025(7) -0.015(8)
O4 0.036(8) 0.049(9) 0.140(14) 0.000 -0.021(9) 0.000
O5 0.048(5) 0.048(5) 0.048(5) 0.016(4) 0.016(4) -0.016(4)

loop_
_atom_type_symbol
_atom_type_description
_atom_type_scat_dispersion_real
_atom_type_scat_dispersion_imag
_atom_type_scat_source
O O 0.0106 0.0060 'International Tables Vol C Tables 4.2.6.8 and 6.1.1.4'
H H 0.0000 0.0000 'International Tables Vol C Tables 4.2.6.8 and 6.1.1.4'
P P 0.1023 0.0942 'International Tables Vol C Tables 4.2.6.8 and 6.1.1.4'
Y Y -2.7962 3.5667 'International Tables Vol C Tables 4.2.6.8 and 6.1.1.4'

loop_
_geom_angle_atom_site_label_1
_geom_angle_atom_site_label_2
_geom_angle_atom_site_label_3
_geom_angle
_geom_angle_site_symmetry_1
_geom_angle_site_symmetry_3
O3 Y1 O3 94.8(5) . 11_466
O3 Y1 O3 94.8(5) . 8_656
O3 Y1 O3 94.8(5) 11_466 8_656
O3 Y1 O1 101.8(6) . .
O3 Y1 O1 162.4(6) 11_466 .
O3 Y1 O1 89.4(6) 8_656 .
O3 Y1 O1 162.4(6) . 8_656
O3 Y1 O1 89.4(5) 11_466 8_656
O3 Y1 O1 101.8(6) 8_656 8_656
O1 Y1 O1 73.0(6) . 8_656
O3 Y1 O1 89.4(6) . 11_466
O3 Y1 O1 101.8(6) 11_466 11_466
O3 Y1 O1 162.5(6) 8_656 11_466
O1 Y1 O1 73.0(6) . 11_466
O1 Y1 O1 73.0(6) 8_656 11_466
O3 Y1 Y2 121.8(4) . .
O3 Y1 Y2 121.8(4) 11_466 .
O3 Y1 Y2 121.8(4) 8_656 .
O1 Y1 Y2 43.4(4) . .
O1 Y1 Y2 43.4(4) 8_656 .
O1 Y1 Y2 43.4(4) 11_466 .
O5 Y2 O2 72.9(5) . 21_445
O5 Y2 O2 72.9(5) . 18_356
O2 Y2 O2 111.8(4) 21_445 18_356
O5 Y2 O2 72.9(5) . 15_546
O2 Y2 O2 111.8(4) 21_445 15_546
O2 Y2 O2 111.8(4) 18_356 15_546
O5 Y2 O1 140.7(3) . .
O2 Y2 O1 146.1(5) 21_445 .
O2 Y2 O1 88.7(6) 18_356 .
O2 Y2 O1 82.8(5) 15_546 .
O5 Y2 O1 140.7(3) . 8_656
O2 Y2 O1 88.7(6) 21_445 8_656
O2 Y2 O1 82.8(5) 18_356 8_656
O2 Y2 O1 146.1(5) 15_546 8_656
O1 Y2 O1 66.5(4) . 8_656
O5 Y2 O1 140.7(3) . 11_466
O2 Y2 O1 82.8(5) 21_445 11_466
O2 Y2 O1 146.1(6) 18_356 11_466
O2 Y2 O1 88.7(6) 15_546 11_466
O1 Y2 O1 66.5(4) . 11_466
O1 Y2 O1 66.5(4) 8_656 11_466
O5 Y2 Y1 180.0(3) . .
O2 Y2 Y1 107.1(5) 21_445 .
O2 Y2 Y1 107.1(5) 18_356 .
O2 Y2 Y1 107.1(5) 15_546 .
O1 Y2 Y1 39.3(3) . .
O1 Y2 Y1 39.3(3) 8_656 .
O1 Y2 Y1 39.3(3) 11_466 .
O2 P1 O3 111.3(11) . 18_356
O2 P1 O1 110.6(11) . .
O3 P1 O1 111.7(8) 18_356 .
O2 P1 O4 112.1(8) . .
O3 P1 O4 106.6(9) 18_356 .
O1 P1 O4 104.3(7) . .
P1 O1 Y1 137.7(10) . .
P1 O1 Y2 124.9(8) . .
Y1 O1 Y2 97.3(5) . .
P1 O2 Y2 124.1(11) . 15_546
P1 O3 Y1 152.4(10) 24_565 .
P1 O4 P1 128.8(12) 15_546 .

loop_
_geom_bond_atom_site_label_1
_geom_bond_atom_site_label_2
_geom_bond_distance
_geom_bond_site_symmetry_2
Y1 O3 2.128(15) .
Y1 O3 2.128(15) 11_466
Y1 O3 2.128(15) 8_656
Y1 O1 2.296(12) .
Y1 O1 2.296(12) 8_656
Y1 O1 2.296(12) 11_466
Y1 Y2 3.597(5) .
Y2 O5 2.267(16) .
Y2 O2 2.35(2) 21_445
Y2 O2 2.35(2) 18_356
Y2 O2 2.35(2) 15_546
Y2 O1 2.492(16) .
Y2 O1 2.492(16) 8_656
Y2 O1 2.492(16) 11_466
P1 O2 1.444(18) .
P1 O3 1.477(14) 18_356
P1 O1 1.508(13) .
P1 O4 1.615(9) .
O2 Y2 2.35(2) 15_546
O3 P1 1.477(14) 24_565
O4 P1 1.615(9) 15_546
